data_4023051
loop_
_publ_author_name
'Hanns Martin Kaiser'
'Ivo Zenz'
'Wei Fun Lo'
'Anke Spannenberg'
'Kristin Schr\"oder'
'Haijun Jiao'
'Dirk G\"ordes'
'Matthias Beller'
'Man Kin Tse'

_publ_section_title
;
 Preparation of Novel Unsymmetrical Bisindoles under Solvent-Free
 Conditions: Synthesis, Crystal Structures, and Mechanistic Aspects
;
_journal_name_full 'Journal of Organic Chemistry'
_journal_page_first 8847
_journal_page_last 8858
_journal_paper_doi 10.1021/jo7016026
_journal_volume 72
_journal_year 2007
_chemical_formula_sum 'C28 H31 N3 O7 S'
_chemical_formula_weight 553.62
_chemical_name_systematic
; 
 ? 
;
_space_group_IT_number 2
_symmetry_cell_setting triclinic
_symmetry_space_group_name_Hall '-P 1'
_symmetry_space_group_name_H-M 'P -1'
_atom_sites_solution_hydrogens geom
_atom_sites_solution_primary direct
_atom_sites_solution_secondary difmap
_audit_creation_method SHELXL-97
_cell_angle_alpha 88.041(3)
_cell_angle_beta 71.034(3)
_cell_angle_gamma 68.628(3)
_cell_formula_units_Z 2
_cell_length_a 10.3736(4)
_cell_length_b 11.4650(5)
_cell_length_c 13.1802(5)
_cell_measurement_reflns_used all
_cell_measurement_temperature 200(2)
_cell_volume 1374.19(10)
_computing_data_collection STOE-X-AREA
_computing_molecular_graphics XP
_computing_structure_refinement 'SHELXL-97 (Sheldrick, 1997)'
_computing_structure_solution 'SHELXS-97 (Sheldrick, 1990)'
_diffrn_ambient_temperature 200(2)
_diffrn_measured_fraction_theta_full 1.000
_diffrn_measured_fraction_theta_max 1.000
_diffrn_measurement_device_type 'STOE-IPDS II'
_diffrn_radiation_monochromator graphite
_diffrn_radiation_source 'fine-focus sealed tube'
_diffrn_radiation_type MoK\a
_diffrn_radiation_wavelength 0.71073
_diffrn_reflns_av_R_equivalents 0.0296
_diffrn_reflns_av_sigmaI/netI 0.0340
_diffrn_reflns_limit_h_max 12
_diffrn_reflns_limit_h_min -12
_diffrn_reflns_limit_k_max 14
_diffrn_reflns_limit_k_min -14
_diffrn_reflns_limit_l_max 16
_diffrn_reflns_limit_l_min -16
_diffrn_reflns_number 19916
_diffrn_reflns_theta_full 26.00
_diffrn_reflns_theta_max 26.00
_diffrn_reflns_theta_min 1.64
_exptl_absorpt_coefficient_mu 0.169
_exptl_absorpt_correction_T_max 0.9094
_exptl_absorpt_correction_T_min 0.7267
_exptl_absorpt_correction_type numerical
_exptl_crystal_colour colourless
_exptl_crystal_density_diffrn 1.338
_exptl_crystal_density_method 'not measured'
_exptl_crystal_description plate
_exptl_crystal_F_000 584
_exptl_crystal_size_max 0.45
_exptl_crystal_size_mid 0.40
_exptl_crystal_size_min 0.15
_refine_diff_density_max 0.372
_refine_diff_density_min -0.538
_refine_diff_density_rms 0.040
_refine_ls_extinction_coef 0.0197(16)
_refine_ls_extinction_expression Fc^*^=kFc[1+0.001xFc^2^\l^3^/sin(2\q)]^-1/4^
_refine_ls_extinction_method SHELXL
_refine_ls_goodness_of_fit_ref 1.024
_refine_ls_hydrogen_treatment mixed
_refine_ls_matrix_type full
_refine_ls_number_parameters 351
_refine_ls_number_reflns 5403
_refine_ls_number_restraints 15
_refine_ls_restrained_S_all 1.034
_refine_ls_R_factor_all 0.0513
_refine_ls_R_factor_gt 0.0379
_refine_ls_shift/su_max 0.000
_refine_ls_shift/su_mean 0.000
_refine_ls_structure_factor_coef Fsqd
_refine_ls_weighting_details 'calc w=1/[\s^2^(Fo^2^)+(0.0564P)^2^+0.0791P] where P=(Fo^2^+2Fc^2^)/3'
_refine_ls_weighting_scheme calc
_refine_ls_wR_factor_gt 0.0947
_refine_ls_wR_factor_ref 0.0979
_reflns_number_gt 4087
_reflns_number_total 5403
_reflns_threshold_expression >2sigma(I)
_cod_data_source_file jo7016026-File004.cif
_cod_data_source_block ks649t
_cod_database_code 4023051

loop_
_symmetry_equiv_pos_as_xyz
'x, y, z'
'-x, -y, -z'

loop_
_atom_site_label
_atom_site_type_symbol
_atom_site_fract_x
_atom_site_fract_y
_atom_site_fract_z
_atom_site_U_iso_or_equiv
_atom_site_adp_type
_atom_site_occupancy
_atom_site_symmetry_multiplicity
_atom_site_calc_flag
_atom_site_refinement_flags
_atom_site_disorder_assembly
_atom_site_disorder_group
C1 C 0.63125(17) 0.27370(15) 0.59091(14) 0.0260(3) Uani 1 1 d . . .
C2 C 0.55628(17) 0.23936(15) 0.69700(14) 0.0275(4) Uani 1 1 d . . .
C3 C 0.46623(19) 0.12312(15) 0.59851(14) 0.0286(4) Uani 1 1 d . . .
H3A H 0.4216 0.0587 0.6159 0.034 Uiso 1 1 calc R . .
H3B H 0.5711 0.0804 0.5545 0.034 Uiso 1 1 calc R . .
C4 C 0.38898(17) 0.21841(15) 0.53547(13) 0.0271(4) Uani 1 1 d . . .
H4 H 0.2799 0.2443 0.5572 0.033 Uiso 1 1 calc R . .
C5 C 0.45171(16) 0.31243(15) 0.48872(13) 0.0249(3) Uani 1 1 d . . .
H5 H 0.3803 0.3957 0.4806 0.030 Uiso 1 1 calc R . .
C6 C 0.58548(16) 0.31386(14) 0.50490(13) 0.0243(3) Uani 1 1 d . . .
C7 C 0.68398(17) 0.36803(14) 0.43718(14) 0.0260(3) Uani 1 1 d . . .
C8 C 0.69229(19) 0.42306(16) 0.34003(14) 0.0314(4) Uani 1 1 d . . .
H8 H 0.6231 0.4294 0.3053 0.038 Uiso 1 1 calc R . .
C9 C 0.8030(2) 0.46776(17) 0.29591(16) 0.0375(4) Uani 1 1 d . . .
H9 H 0.8100 0.5055 0.2300 0.045 Uiso 1 1 calc R . .
C10 C 0.90554(19) 0.45859(17) 0.34634(16) 0.0371(4) Uani 1 1 d . . .
H10 H 0.9807 0.4903 0.3138 0.044 Uiso 1 1 calc R . .
C11 C 0.90034(18) 0.40494(16) 0.44179(16) 0.0325(4) Uani 1 1 d . . .
H11 H 0.9706 0.3984 0.4755 0.039 Uiso 1 1 calc R . .
C12 C 0.78765(17) 0.36066(14) 0.48675(14) 0.0269(4) Uani 1 1 d . . .
C13 C 0.86313(18) 0.24119(16) 0.62990(15) 0.0315(4) Uani 1 1 d . . .
C14 C 0.97753(18) 0.03703(16) 0.68985(14) 0.0310(4) Uani 1 1 d . . .
C15 C 0.9471(2) -0.08175(18) 0.68609(18) 0.0448(5) Uani 1 1 d . . .
H15A H 0.8454 -0.0663 0.7311 0.067 Uiso 1 1 calc R . .
H15B H 1.0143 -0.1491 0.7131 0.067 Uiso 1 1 calc R . .
H15C H 0.9618 -0.1068 0.6116 0.067 Uiso 1 1 calc R . .
C16 C 0.9373(2) 0.0900(2) 0.80409(16) 0.0479(5) Uani 1 1 d . . .
H16A H 0.8353 0.1010 0.8445 0.072 Uiso 1 1 calc R . .
H16B H 0.9479 0.1716 0.8034 0.072 Uiso 1 1 calc R . .
H16C H 1.0026 0.0319 0.8386 0.072 Uiso 1 1 calc R . .
C17 C 1.1335(2) 0.0168(2) 0.62080(18) 0.0464(5) Uani 1 1 d . . .
H17A H 1.1526 -0.0174 0.5480 0.070 Uiso 1 1 calc R . .
H17B H 1.2020 -0.0425 0.6523 0.070 Uiso 1 1 calc R . .
H17C H 1.1471 0.0973 0.6174 0.070 Uiso 1 1 calc R . .
C18 C 0.34511(18) 0.17785(15) 0.79246(14) 0.0289(4) Uani 1 1 d . . .
C19 C 0.23417(19) 0.24656(16) 0.98388(15) 0.0422(5) Uani 1 1 d D . .
C20A C 0.0788(3) 0.2576(5) 1.0015(4) 0.0576(12) Uiso 0.629(7) 1 d PD A 1
H20A H 0.0250 0.3385 0.9799 0.086 Uiso 0.629(7) 1 calc PR A 1
H20B H 0.0298 0.2525 1.0779 0.086 Uiso 0.629(7) 1 calc PR A 1
H20C H 0.0806 0.1889 0.9581 0.086 Uiso 0.629(7) 1 calc PR A 1
C21A C 0.3249(5) 0.1238(3) 1.0161(3) 0.0627(13) Uiso 0.629(7) 1 d PD A 1
H21A H 0.4247 0.1211 1.0023 0.094 Uiso 0.629(7) 1 calc PR A 1
H21B H 0.3289 0.0531 0.9739 0.094 Uiso 0.629(7) 1 calc PR A 1
H21C H 0.2796 0.1180 1.0930 0.094 Uiso 0.629(7) 1 calc PR A 1
C22A C 0.2319(5) 0.3581(4) 1.0445(3) 0.0463(10) Uiso 0.629(7) 1 d PD A 1
H22A H 0.3330 0.3509 1.0325 0.069 Uiso 0.629(7) 1 calc PR A 1
H22B H 0.1814 0.3591 1.1217 0.069 Uiso 0.629(7) 1 calc PR A 1
H22C H 0.1800 0.4363 1.0183 0.069 Uiso 0.629(7) 1 calc PR A 1
C20B C 0.0807(4) 0.3109(7) 0.9778(6) 0.0530(18) Uiso 0.371(7) 1 d PD A 2
H20D H 0.0641 0.2580 0.9303 0.080 Uiso 0.371(7) 1 calc PR A 2
H20E H 0.0710 0.3925 0.9492 0.080 Uiso 0.371(7) 1 calc PR A 2
H20F H 0.0079 0.3236 1.0501 0.080 Uiso 0.371(7) 1 calc PR A 2
C21B C 0.2458(12) 0.1144(4) 1.0111(8) 0.087(3) Uiso 0.371(7) 1 d PD A 2
H21D H 0.2204 0.0756 0.9591 0.131 Uiso 0.371(7) 1 calc PR A 2
H21E H 0.1780 0.1179 1.0838 0.131 Uiso 0.371(7) 1 calc PR A 2
H21F H 0.3466 0.0643 1.0079 0.131 Uiso 0.371(7) 1 calc PR A 2
C22B C 0.2755(8) 0.3132(8) 1.0580(5) 0.0539(19) Uiso 0.371(7) 1 d PD A 2
H22D H 0.2608 0.3993 1.0387 0.081 Uiso 0.371(7) 1 calc PR A 2
H22E H 0.3789 0.2679 1.0507 0.081 Uiso 0.371(7) 1 calc PR A 2
H22F H 0.2136 0.3157 1.1327 0.081 Uiso 0.371(7) 1 calc PR A 2
C23 C 0.48537(19) 0.28476(16) 0.22820(14) 0.0310(4) Uani 1 1 d . . .
C24 C 0.6199(2) 0.19724(18) 0.16674(15) 0.0398(4) Uani 1 1 d . . .
H24 H 0.6500 0.1120 0.1827 0.048 Uiso 1 1 calc R . .
C25 C 0.7094(3) 0.2357(2) 0.08201(18) 0.0521(5) Uani 1 1 d . . .
H25 H 0.8021 0.1766 0.0389 0.063 Uiso 1 1 calc R . .
C26 C 0.6654(3) 0.3595(2) 0.05932(18) 0.0537(6) Uani 1 1 d . . .
H26 H 0.7276 0.3850 0.0003 0.064 Uiso 1 1 calc R . .
C27 C 0.5321(3) 0.4465(2) 0.12142(18) 0.0483(5) Uani 1 1 d . . .
H27 H 0.5031 0.5317 0.1055 0.058 Uiso 1 1 calc R . .
C28 C 0.4396(2) 0.41006(18) 0.20740(16) 0.0389(4) Uani 1 1 d . . .
H28 H 0.3473 0.4694 0.2508 0.047 Uiso 1 1 calc R . .
N1 N 0.75497(14) 0.30239(13) 0.58106(12) 0.0285(3) Uani 1 1 d . . .
N2 N 0.45447(15) 0.18523(13) 0.69877(11) 0.0284(3) Uani 1 1 d . . .
N3 N 0.47303(14) 0.20226(13) 0.41808(11) 0.0261(3) Uani 1 1 d . . .
O1 O 0.58248(13) 0.26036(13) 0.77601(10) 0.0384(3) Uani 1 1 d . . .
O2 O 0.27852(15) 0.11172(14) 0.79319(11) 0.0480(4) Uani 1 1 d . . .
O3 O 0.32268(15) 0.25506(13) 0.87341(10) 0.0432(3) Uani 1 1 d . A .
O4 O 0.93325(16) 0.29358(13) 0.65096(14) 0.0521(4) Uani 1 1 d . . .
O5 O 0.87536(12) 0.12328(10) 0.63857(9) 0.0278(3) Uani 1 1 d . . .
O6 O 0.23645(13) 0.33852(14) 0.38262(11) 0.0461(4) Uani 1 1 d . . .
O7 O 0.37164(15) 0.11794(13) 0.30520(11) 0.0445(3) Uani 1 1 d . . .
S1 S 0.37262(5) 0.23522(4) 0.33664(4) 0.03166(13) Uani 1 1 d . . .

loop_
_atom_site_aniso_label
_atom_site_aniso_U_11
_atom_site_aniso_U_22
_atom_site_aniso_U_33
_atom_site_aniso_U_23
_atom_site_aniso_U_13
_atom_site_aniso_U_12
C1 0.0215(7) 0.0249(8) 0.0321(9) 0.0004(7) -0.0086(7) -0.0095(6)
C2 0.0235(8) 0.0263(8) 0.0307(9) 0.0002(7) -0.0092(7) -0.0069(7)
C3 0.0321(9) 0.0276(8) 0.0270(9) -0.0001(7) -0.0068(7) -0.0146(7)
C4 0.0240(8) 0.0315(8) 0.0262(9) -0.0020(7) -0.0061(7) -0.0125(7)
C5 0.0209(7) 0.0242(8) 0.0287(9) 0.0007(7) -0.0079(6) -0.0076(6)
C6 0.0211(7) 0.0210(7) 0.0299(9) 0.0008(6) -0.0079(7) -0.0072(6)
C7 0.0219(8) 0.0220(7) 0.0328(9) -0.0001(7) -0.0080(7) -0.0075(6)
C8 0.0302(9) 0.0318(9) 0.0334(10) 0.0035(7) -0.0110(7) -0.0129(7)
C9 0.0376(10) 0.0380(10) 0.0361(10) 0.0074(8) -0.0074(8) -0.0178(8)
C10 0.0284(9) 0.0370(10) 0.0436(11) 0.0031(8) -0.0032(8) -0.0176(8)
C11 0.0222(8) 0.0303(9) 0.0449(11) 0.0012(8) -0.0106(7) -0.0102(7)
C12 0.0226(8) 0.0220(7) 0.0346(9) 0.0008(7) -0.0088(7) -0.0073(6)
C13 0.0289(9) 0.0324(9) 0.0390(10) 0.0050(7) -0.0167(8) -0.0133(7)
C14 0.0280(8) 0.0333(9) 0.0307(9) 0.0058(7) -0.0136(7) -0.0073(7)
C15 0.0496(12) 0.0357(10) 0.0543(13) 0.0121(9) -0.0262(10) -0.0146(9)
C16 0.0543(12) 0.0558(13) 0.0344(11) 0.0034(9) -0.0215(10) -0.0158(10)
C17 0.0271(9) 0.0571(12) 0.0510(13) 0.0087(10) -0.0151(9) -0.0097(9)
C18 0.0298(8) 0.0284(8) 0.0287(9) 0.0045(7) -0.0092(7) -0.0119(7)
C19 0.0435(11) 0.0557(12) 0.0254(10) 0.0036(8) -0.0006(8) -0.0259(10)
C23 0.0365(9) 0.0338(9) 0.0295(9) 0.0034(7) -0.0166(7) -0.0161(8)
C24 0.0462(11) 0.0366(10) 0.0343(10) 0.0012(8) -0.0096(9) -0.0162(9)
C25 0.0543(13) 0.0573(13) 0.0371(12) 0.0009(10) -0.0023(10) -0.0236(11)
C26 0.0733(16) 0.0612(14) 0.0378(12) 0.0147(10) -0.0167(11) -0.0402(13)
C27 0.0763(15) 0.0438(11) 0.0465(12) 0.0200(10) -0.0370(12) -0.0335(11)
C28 0.0464(11) 0.0376(10) 0.0399(11) 0.0055(8) -0.0250(9) -0.0148(9)
N1 0.0240(7) 0.0290(7) 0.0367(8) 0.0052(6) -0.0137(6) -0.0118(6)
N2 0.0314(7) 0.0311(7) 0.0253(7) 0.0019(6) -0.0075(6) -0.0163(6)
N3 0.0245(7) 0.0298(7) 0.0258(7) 0.0020(6) -0.0079(6) -0.0126(6)
O1 0.0327(6) 0.0546(8) 0.0305(7) -0.0029(6) -0.0102(5) -0.0191(6)
O2 0.0465(8) 0.0568(9) 0.0435(8) -0.0073(7) 0.0010(6) -0.0353(7)
O3 0.0514(8) 0.0595(9) 0.0256(7) -0.0007(6) -0.0026(6) -0.0371(7)
O4 0.0596(9) 0.0447(8) 0.0837(11) 0.0199(8) -0.0515(9) -0.0320(7)
O5 0.0249(6) 0.0278(6) 0.0333(7) 0.0038(5) -0.0134(5) -0.0095(5)
O6 0.0238(6) 0.0630(9) 0.0474(8) 0.0032(7) -0.0148(6) -0.0091(6)
O7 0.0544(8) 0.0537(8) 0.0467(8) 0.0096(7) -0.0256(7) -0.0368(7)
S1 0.0273(2) 0.0407(3) 0.0332(3) 0.00451(18) -0.01392(18) -0.01648(19)

loop_
_atom_type_symbol
_atom_type_description
_atom_type_scat_dispersion_real
_atom_type_scat_dispersion_imag
_atom_type_scat_source
C C 0.0033 0.0016 'International Tables Vol C Tables 4.2.6.8 and 6.1.1.4'
H H 0.0000 0.0000 'International Tables Vol C Tables 4.2.6.8 and 6.1.1.4'
N N 0.0061 0.0033 'International Tables Vol C Tables 4.2.6.8 and 6.1.1.4'
O O 0.0106 0.0060 'International Tables Vol C Tables 4.2.6.8 and 6.1.1.4'
S S 0.1246 0.1234 'International Tables Vol C Tables 4.2.6.8 and 6.1.1.4'

loop_
_geom_angle_atom_site_label_1
_geom_angle_atom_site_label_2
_geom_angle_atom_site_label_3
_geom_angle
C6 C1 N1 108.81(14)
C6 C1 C2 131.76(14)
N1 C1 C2 117.30(14)
O1 C2 N2 123.82(16)
O1 C2 C1 120.15(15)
N2 C2 C1 116.01(14)
N2 C3 C4 110.13(13)
C5 C4 N3 60.93(10)
C5 C4 C3 118.12(14)
N3 C4 C3 113.75(13)
C4 C5 C6 120.77(14)
C4 C5 N3 60.01(10)
C6 C5 N3 115.78(12)
C1 C6 C7 107.77(14)
C1 C6 C5 126.53(15)
C7 C6 C5 125.50(15)
C8 C7 C12 119.34(15)
C8 C7 C6 133.45(15)
C12 C7 C6 107.21(15)
C9 C8 C7 118.46(17)
C8 C9 C10 121.17(18)
C11 C10 C9 121.74(16)
C10 C11 C12 117.04(16)
C11 C12 N1 130.01(15)
C11 C12 C7 122.25(16)
N1 C12 C7 107.73(14)
O4 C13 O5 129.06(16)
O4 C13 N1 121.63(16)
O5 C13 N1 109.15(13)
O5 C14 C16 109.50(14)
O5 C14 C17 108.77(15)
C16 C14 C17 113.45(16)
O5 C14 C15 101.54(13)
C16 C14 C15 111.91(17)
C17 C14 C15 110.95(16)
O2 C18 O3 126.11(16)
O2 C18 N2 121.68(16)
O3 C18 N2 112.13(14)
O3 C19 C20A 116.6(2)
O3 C19 C22B 106.5(3)
C20A C19 C22B 123.7(3)
O3 C19 C21B 114.8(4)
C20A C19 C21B 79.9(4)
C22B C19 C21B 113.5(5)
O3 C19 C21A 105.0(2)
C20A C19 C21A 112.8(3)
C22B C19 C21A 87.3(4)
C21B C19 C21A 34.1(4)
O3 C19 C20B 100.1(3)
C20A C19 C20B 25.9(3)
C22B C19 C20B 116.4(4)
C21B C19 C20B 105.2(5)
C21A C19 C20B 138.7(4)
O3 C19 C22A 101.48(19)
C20A C19 C22A 109.7(2)
C22B C19 C22A 23.4(3)
C21B C19 C22A 133.4(4)
C21A C19 C22A 110.6(3)
C20B C19 C22A 95.7(3)
C24 C23 C28 121.70(18)
C24 C23 S1 118.55(14)
C28 C23 S1 119.74(14)
C25 C24 C23 118.85(19)
C24 C25 C26 120.4(2)
C27 C26 C25 120.5(2)
C26 C27 C28 120.23(19)
C23 C28 C27 118.31(19)
C12 N1 C1 108.48(13)
C12 N1 C13 121.59(13)
C1 N1 C13 125.58(14)
C2 N2 C18 124.35(14)
C2 N2 C3 119.37(14)
C18 N2 C3 116.13(13)
C4 N3 C5 59.06(10)
C4 N3 S1 115.73(10)
C5 N3 S1 115.34(10)
C18 O3 C19 121.33(13)
C13 O5 C14 121.16(13)
O7 S1 O6 119.37(9)
O7 S1 N3 105.69(8)
O6 S1 N3 111.55(8)
O7 S1 C23 109.97(8)
O6 S1 C23 108.46(9)
N3 S1 C23 100.07(7)

loop_
_geom_bond_atom_site_label_1
_geom_bond_atom_site_label_2
_geom_bond_distance
C1 C6 1.370(2)
C1 N1 1.403(2)
C1 C2 1.481(2)
C2 O1 1.210(2)
C2 N2 1.401(2)
C3 N2 1.471(2)
C3 C4 1.503(2)
C4 C5 1.473(2)
C4 N3 1.488(2)
C5 C6 1.477(2)
C5 N3 1.501(2)
C6 C7 1.435(2)
C7 C8 1.399(3)
C7 C12 1.406(2)
C8 C9 1.376(2)
C9 C10 1.399(3)
C10 C11 1.375(3)
C11 C12 1.392(2)
C12 N1 1.393(2)
C13 O4 1.195(2)
C13 O5 1.316(2)
C13 N1 1.425(2)
C14 O5 1.488(2)
C14 C16 1.510(3)
C14 C17 1.511(3)
C14 C15 1.512(3)
C18 O2 1.195(2)
C18 O3 1.315(2)
C18 N2 1.404(2)
C19 O3 1.469(2)
C19 C20A 1.510(2)
C19 C22B 1.512(2)
C19 C21B 1.515(2)
C19 C21A 1.516(2)
C19 C20B 1.519(2)
C19 C22A 1.520(2)
C23 C24 1.382(3)
C23 C28 1.387(3)
C23 S1 1.7537(19)
C24 C25 1.377(3)
C25 C26 1.379(3)
C26 C27 1.375(3)
C27 C28 1.390(3)
N3 S1 1.6708(14)
O6 S1 1.4278(14)
O7 S1 1.4251(14)
